data_7121908
loop_
_publ_author_name
'Cao, Levy L.'
'Stephan, Douglas W.'

_publ_section_title
;
 Reversible 1,1-hydroaluminations and C-H activation in reactions of a
 cyclic (alkyl)(amino) carbene with alane.
;
_journal_issue 60
_journal_name_full 'Chemical communications (Cambridge, England)'
_journal_page_first 8407
_journal_page_last 8410
_journal_paper_doi 10.1039/c8cc05013a
_journal_volume 54
_journal_year 2018
_chemical_formula_sum 'C74 H135 Al3 N5'
_chemical_formula_weight 1175.80
_space_group_crystal_system triclinic
_space_group_IT_number 2
_space_group_name_Hall '-P 1'
_space_group_name_H-M_alt 'P -1'
_symmetry_space_group_name_Hall '-P 1'
_symmetry_space_group_name_H-M 'P -1'
_atom_sites_solution_hydrogens mixed
_audit_creation_method SHELXL-2014/7
_audit_update_record
;
2018-06-21 deposited with the CCDC.
2018-07-03 downloaded from the CCDC.
;
_cell_angle_alpha 66.586(7)
_cell_angle_beta 76.109(8)
_cell_angle_gamma 86.462(8)
_cell_formula_units_Z 2
_cell_length_a 11.636(3)
_cell_length_b 18.707(4)
_cell_length_c 19.303(5)
_cell_measurement_reflns_used 7798
_cell_measurement_temperature 150(2)
_cell_measurement_theta_max 26.26
_cell_measurement_theta_min 2.19
_cell_volume 3740.3(16)
_computing_cell_refinement 'Bruker SAINT'
_computing_data_collection 'Bruker APEX2'
_computing_data_reduction 'Bruker SAINT'
_computing_molecular_graphics 'Ortep 3'
_computing_structure_refinement 'SHELXL-2014/7 (Sheldrick, 2014)'
_computing_structure_solution 'SHELXT-2014/4 (Sheldrick, 2015)'
_diffrn_ambient_temperature 150(2)
_diffrn_measured_fraction_theta_full 0.965
_diffrn_measured_fraction_theta_max 0.968
_diffrn_measurement_device_type 'Bruker APEX-II CCD'
_diffrn_measurement_method '\f and \w scans'
_diffrn_radiation_type MoK\a
_diffrn_radiation_wavelength 0.71073
_diffrn_reflns_av_R_equivalents 0.0593
_diffrn_reflns_av_unetI/netI 0.1043
_diffrn_reflns_Laue_measured_fraction_full 0.965
_diffrn_reflns_Laue_measured_fraction_max 0.968
_diffrn_reflns_limit_h_max 14
_diffrn_reflns_limit_h_min -14
_diffrn_reflns_limit_k_max 23
_diffrn_reflns_limit_k_min -23
_diffrn_reflns_limit_l_max 24
_diffrn_reflns_limit_l_min -24
_diffrn_reflns_number 44237
_diffrn_reflns_point_group_measured_fraction_full 0.965
_diffrn_reflns_point_group_measured_fraction_max 0.968
_diffrn_reflns_theta_full 25.242
_diffrn_reflns_theta_max 27.102
_diffrn_reflns_theta_min 2.195
_exptl_absorpt_coefficient_mu 0.092
_exptl_absorpt_correction_T_max 0.7455
_exptl_absorpt_correction_T_min 0.7160
_exptl_absorpt_correction_type multi-scan
_exptl_absorpt_process_details
;
multi-scan from symmetry-related measurements
Sortav (Blessing 1995)
;
_exptl_crystal_colour colorless
_exptl_crystal_density_diffrn 1.044
_exptl_crystal_description block
_exptl_crystal_F_000 1306
_exptl_crystal_size_max 0.160
_exptl_crystal_size_mid 0.130
_exptl_crystal_size_min 0.070
_refine_diff_density_max 0.544
_refine_diff_density_min -0.477
_refine_diff_density_rms 0.069
_refine_ls_extinction_method none
_refine_ls_goodness_of_fit_ref 1.022
_refine_ls_hydrogen_treatment mixed
_refine_ls_matrix_type full
_refine_ls_number_parameters 776
_refine_ls_number_reflns 15956
_refine_ls_number_restraints 16
_refine_ls_restrained_S_all 1.023
_refine_ls_R_factor_all 0.1293
_refine_ls_R_factor_gt 0.0569
_refine_ls_shift/su_max 0.001
_refine_ls_shift/su_mean 0.000
_refine_ls_structure_factor_coef Fsqd
_refine_ls_weighting_details 'w=1/[\s^2^(Fo^2^)+(0.0800P)^2^] where P=(Fo^2^+2Fc^2^)/3'
_refine_ls_weighting_scheme calc
_refine_ls_wR_factor_gt 0.1363
_refine_ls_wR_factor_ref 0.1733
_reflns_Friedel_coverage 0.000
_reflns_number_gt 8009
_reflns_number_total 15956
_reflns_threshold_expression 'I > 2\s(I)'
_cod_data_source_file c8cc05013a2.cif
_cod_data_source_block 1_and_2
_cod_depositor_comments 'Adding full bibliography for 7121906--7121908.cif.'
_cod_original_cell_volume 3740.6(17)
_cod_database_code 7121908
_shelx_shelxl_version_number 2014/7
_shelx_space_group_comment
;
The symmetry employed for this shelxl refinement is uniquely defined
by the following loop, which should always be used as a source of
symmetry information in preference to the above space-group names.
They are only intended as comments.
;
_shelx_estimated_absorpt_t_min 0.985
_shelx_estimated_absorpt_t_max 0.994

loop_
_space_group_symop_operation_xyz
'x, y, z'
'-x, -y, -z'

loop_
_atom_site_label
_atom_site_type_symbol
_atom_site_fract_x
_atom_site_fract_y
_atom_site_fract_z
_atom_site_U_iso_or_equiv
_atom_site_adp_type
_atom_site_occupancy
_atom_site_site_symmetry_order
_atom_site_calc_flag
_atom_site_refinement_flags_posn
_atom_site_refinement_flags_adp
_atom_site_refinement_flags_occupancy
_atom_site_disorder_assembly
_atom_site_disorder_group
Al01 Al 0.78774(6) 0.59435(4) 0.71092(4) 0.01934(18) Uani 1 1 d . . . . .
H1A H 0.739(2) 0.5908(13) 0.6363(13) 0.029 Uiso 1 1 d . U . . .
Al02 Al 0.86685(7) 0.60980(4) 0.56271(4) 0.0264(2) Uani 1 1 d . . . . .
H2A H 0.912(2) 0.6125(14) 0.6491(15) 0.040 Uiso 1 1 d . U . . .
H2B H 0.888(2) 0.6972(14) 0.5114(15) 0.040 Uiso 1 1 d . U . . .
H2C H 0.951(2) 0.5470(14) 0.5599(15) 0.040 Uiso 1 1 d . U . . .
Al03 Al 0.78310(8) -0.17338(5) 0.23538(5) 0.0327(2) Uani 1 1 d . . . . .
H3A H 0.678(2) -0.2179(15) 0.3028(16) 0.049 Uiso 1 1 d . U . . .
H3B H 0.889(2) -0.2256(15) 0.2253(15) 0.049 Uiso 1 1 d . U . . .
N004 N 0.65891(16) 0.44097(11) 0.80595(11) 0.0179(4) Uani 1 1 d . . . . .
N005 N 0.83809(17) 0.74896(11) 0.70366(11) 0.0205(5) Uani 1 1 d . . . . .
N006 N 0.73273(18) -0.02402(11) 0.26134(12) 0.0234(5) Uani 1 1 d . . . . .
N007 N 0.76974(19) 0.58718(12) 0.49647(12) 0.0293(5) Uani 1 1 d . . . . .
N008 N 0.7339(2) -0.16922(12) 0.13902(13) 0.0319(5) Uani 1 1 d . . . . .
C009 C 0.6061(2) 0.41015(13) 0.76287(13) 0.0192(5) Uani 1 1 d . . . . .
C00A C 0.4995(2) 0.44245(14) 0.74137(14) 0.0214(5) Uani 1 1 d . . . . .
C00B C 0.78162(19) 0.47792(13) 0.77236(13) 0.0182(5) Uani 1 1 d . . . . .
H00A H 0.8202 0.4554 0.7337 0.022 Uiso 1 1 calc R U . . .
C00C C 0.8515(2) 0.44556(14) 0.83865(14) 0.0206(5) Uani 1 1 d . . . . .
C00D C 1.0761(2) 0.75108(15) 0.60513(15) 0.0275(6) Uani 1 1 d . . . . .
H00B H 0.9984 0.7553 0.5906 0.033 Uiso 1 1 calc R U . . .
C00E C 0.9380(2) 0.73156(13) 0.73842(14) 0.0203(5) Uani 1 1 d . . . . .
C00F C 0.7616(2) 0.38600(14) 0.90691(14) 0.0230(6) Uani 1 1 d . . . . .
H00C H 0.7816 0.3324 0.9112 0.028 Uiso 1 1 calc R U . . .
H00D H 0.7644 0.3897 0.9562 0.028 Uiso 1 1 calc R U . . .
C00G C 1.0519(2) 0.72823(13) 0.69209(15) 0.0237(6) Uani 1 1 d . . . . .
C00H C 0.7376(2) 0.68849(14) 0.73813(14) 0.0211(5) Uani 1 1 d . . . . .
H00E H 0.7223 0.6700 0.7959 0.025 Uiso 1 1 calc R U . . .
C00I C 0.6276(2) 0.73515(14) 0.71338(14) 0.0215(6) Uani 1 1 d . . . . .
C00J C 0.6354(2) 0.00694(14) 0.22606(14) 0.0260(6) Uani 1 1 d . . . . .
C00K C 0.6369(2) 0.40366(14) 0.89210(14) 0.0222(6) Uani 1 1 d . . . . .
C00L C 0.6567(2) 0.35019(13) 0.73923(14) 0.0203(5) Uani 1 1 d . . . . .
C00M C 0.4357(2) 0.50511(14) 0.76540(15) 0.0255(6) Uani 1 1 d . . . . .
H00F H 0.4926 0.5294 0.7819 0.031 Uiso 1 1 calc R U . . .
C00N C 0.4499(2) 0.41543(15) 0.69692(15) 0.0287(6) Uani 1 1 d . . . . .
H00G H 0.3784 0.4367 0.6831 0.034 Uiso 1 1 calc R U . . .
C00O C 0.9662(2) 0.40570(14) 0.81632(15) 0.0276(6) Uani 1 1 d . . . . .
H00H H 1.0015 0.3831 0.8620 0.033 Uiso 1 1 calc R U . . .
H00I H 0.9449 0.3621 0.8045 0.033 Uiso 1 1 calc R U . . .
C00P C 0.6130(2) 0.73263(15) 0.63660(14) 0.0262(6) Uani 1 1 d . . . . .
H00J H 0.6926 0.7400 0.6012 0.031 Uiso 1 1 calc R U . . .
H00K H 0.5825 0.6798 0.6484 0.031 Uiso 1 1 calc R U . . .
C00Q C 0.9281(2) 0.71767(14) 0.81784(15) 0.0239(6) Uani 1 1 d . . . . .
C00R C 0.6597(2) 0.81706(14) 0.70381(15) 0.0250(6) Uani 1 1 d . . . . .
H00L H 0.6371 0.8218 0.7546 0.030 Uiso 1 1 calc R U . . .
H00M H 0.6173 0.8563 0.6678 0.030 Uiso 1 1 calc R U . . .
C00S C 0.6046(2) 0.32659(14) 0.69378(15) 0.0275(6) Uani 1 1 d . . . . .
H00N H 0.6405 0.2875 0.6769 0.033 Uiso 1 1 calc R U . . .
C00T C 0.7942(2) 0.83027(13) 0.67090(14) 0.0229(6) Uani 1 1 d . . . . .
C00U C 0.6509(2) 0.06609(15) 0.14959(15) 0.0287(6) Uani 1 1 d . . . . .
C00V C 0.8163(2) 0.73103(15) 0.87137(15) 0.0277(6) Uani 1 1 d . . . . .
H00O H 0.7548 0.7512 0.8406 0.033 Uiso 1 1 calc R U . . .
C00W C 1.0269(2) 0.69445(15) 0.84926(16) 0.0297(6) Uani 1 1 d . . . . .
H00P H 1.0191 0.6831 0.9027 0.036 Uiso 1 1 calc R U . . .
C00X C 0.5018(2) 0.35860(15) 0.67243(15) 0.0305(6) Uani 1 1 d . . . . .
H00Q H 0.4674 0.3417 0.6413 0.037 Uiso 1 1 calc R U . . .
C00Y C 0.5203(2) -0.02437(15) 0.26787(15) 0.0298(6) Uani 1 1 d . . . . .
C00Z C 0.5587(2) 0.32941(14) 0.92754(14) 0.0273(6) Uani 1 1 d . . . . .
H00R H 0.5473 0.3075 0.9841 0.041 Uiso 1 1 calc R U . . .
H00S H 0.4817 0.3416 0.9142 0.041 Uiso 1 1 calc R U . . .
H00T H 0.5970 0.2914 0.9070 0.041 Uiso 1 1 calc R U . . .
C010 C 0.4941(2) -0.08387(15) 0.35159(15) 0.0313(6) Uani 1 1 d . . . . .
H01A H 0.5716 -0.1005 0.3658 0.038 Uiso 1 1 calc R U . . .
C011 C 0.7642(2) 0.30706(14) 0.76385(15) 0.0264(6) Uani 1 1 d . . . . .
H01B H 0.7869 0.3271 0.7999 0.032 Uiso 1 1 calc R U . . .
C012 C 0.8830(2) 0.51216(14) 0.85995(15) 0.0260(6) Uani 1 1 d . . . . .
H01C H 0.9308 0.5528 0.8125 0.031 Uiso 1 1 calc R U . . .
H01D H 0.8085 0.5359 0.8763 0.031 Uiso 1 1 calc R U . . .
C013 C 1.1474(2) 0.70619(15) 0.72688(16) 0.0315(6) Uani 1 1 d . . . . .
H01E H 1.2232 0.7040 0.6957 0.038 Uiso 1 1 calc R U . . .
C014 C 0.8274(2) 0.86575(15) 0.58123(14) 0.0312(6) Uani 1 1 d . . . . .
H01F H 0.7975 0.9185 0.5620 0.047 Uiso 1 1 calc R U . . .
H01G H 0.9138 0.8681 0.5627 0.047 Uiso 1 1 calc R U . . .
H01H H 0.7921 0.8332 0.5620 0.047 Uiso 1 1 calc R U . . .
C015 C 0.7850(2) 0.01685(15) 0.30000(15) 0.0302(6) Uani 1 1 d . . . . .
C016 C 1.1362(2) 0.68743(16) 0.80474(17) 0.0344(7) Uani 1 1 d . . . . .
H01I H 1.2020 0.6700 0.8275 0.041 Uiso 1 1 calc R U . . .
C017 C 0.5776(2) 0.46187(15) 0.92644(15) 0.0287(6) Uani 1 1 d . . . . .
H01J H 0.5629 0.4375 0.9832 0.043 Uiso 1 1 calc R U . . .
H01K H 0.6298 0.5083 0.9067 0.043 Uiso 1 1 calc R U . . .
H01L H 0.5022 0.4768 0.9113 0.043 Uiso 1 1 calc R U . . .
C018 C 1.1497(2) 0.69272(16) 0.57702(17) 0.0374(7) Uani 1 1 d . . . . .
H01M H 1.1619 0.7111 0.5206 0.056 Uiso 1 1 calc R U . . .
H01N H 1.2267 0.6880 0.5905 0.056 Uiso 1 1 calc R U . . .
H01O H 1.1077 0.6417 0.6021 0.056 Uiso 1 1 calc R U . . .
C019 C 0.8255(2) -0.06446(15) 0.22201(16) 0.0298(6) Uani 1 1 d . . . . .
H01P H 0.8447 -0.0312 0.1651 0.036 Uiso 1 1 calc R U . . .
C01A C 0.3929(2) 0.56967(15) 0.69922(17) 0.0355(7) Uani 1 1 d . . . . .
H01Q H 0.3525 0.6085 0.7178 0.053 Uiso 1 1 calc R U . . .
H01R H 0.4610 0.5948 0.6560 0.053 Uiso 1 1 calc R U . . .
H01S H 0.3378 0.5471 0.6815 0.053 Uiso 1 1 calc R U . . .
C01B C 0.5119(2) 0.70045(15) 0.77499(15) 0.0302(6) Uani 1 1 d . . . . .
H01T H 0.4514 0.6787 0.7631 0.036 Uiso 1 1 calc R U . . .
C01C C 0.9179(2) 0.01155(15) 0.27065(18) 0.0364(7) Uani 1 1 d . . . . .
H01U H 0.9601 0.0080 0.3107 0.044 Uiso 1 1 calc R U . . .
H01V H 0.9490 0.0584 0.2232 0.044 Uiso 1 1 calc R U . . .
C01D C 0.8448(2) 0.88700(15) 0.69600(16) 0.0323(7) Uani 1 1 d . . . . .
H01W H 0.8132 0.9387 0.6730 0.048 Uiso 1 1 calc R U . . .
H01X H 0.8223 0.8685 0.7528 0.048 Uiso 1 1 calc R U . . .
H01Y H 0.9313 0.8903 0.6784 0.048 Uiso 1 1 calc R U . . .
C01E C 0.9509(3) 0.48897(16) 0.92401(17) 0.0381(7) Uani 1 1 d . . . . .
H01Z H 0.9664 0.5351 0.9330 0.057 Uiso 1 1 calc R U . . .
H02A H 0.9036 0.4500 0.9720 0.057 Uiso 1 1 calc R U . . .
H02B H 1.0263 0.4670 0.9080 0.057 Uiso 1 1 calc R U . . .
C01F C 0.5314(3) 0.79238(17) 0.59274(17) 0.0416(8) Uani 1 1 d . . . . .
H02C H 0.5293 0.7851 0.5455 0.062 Uiso 1 1 calc R U . . .
H02D H 0.4512 0.7848 0.6261 0.062 Uiso 1 1 calc R U . . .
H02E H 0.5617 0.8453 0.5787 0.062 Uiso 1 1 calc R U . . .
C01G C 1.1416(2) 0.83203(16) 0.56201(16) 0.0382(7) Uani 1 1 d . . . . .
H02F H 1.1572 0.8466 0.5058 0.057 Uiso 1 1 calc R U . . .
H02G H 1.0923 0.8709 0.5759 0.057 Uiso 1 1 calc R U . . .
H02H H 1.2169 0.8297 0.5771 0.057 Uiso 1 1 calc R U . . .
C01H C 0.7693(3) 0.10846(15) 0.09977(15) 0.0335(7) Uani 1 1 d . . . . .
H02I H 0.8303 0.0886 0.1309 0.040 Uiso 1 1 calc R U . . .
C01I C 0.7643(2) 0.65749(16) 0.94224(15) 0.0360(7) Uani 1 1 d . . . . .
H02J H 0.6933 0.6704 0.9737 0.054 Uiso 1 1 calc R U . . .
H02K H 0.7433 0.6184 0.9250 0.054 Uiso 1 1 calc R U . . .
H02L H 0.8231 0.6366 0.9734 0.054 Uiso 1 1 calc R U . . .
C01J C 0.8411(3) 0.79265(16) 0.90044(17) 0.0396(7) Uani 1 1 d . . . . .
H02M H 0.8745 0.8404 0.8559 0.059 Uiso 1 1 calc R U . . .
H02N H 0.7670 0.8041 0.9305 0.059 Uiso 1 1 calc R U . . .
H02O H 0.8976 0.7728 0.9335 0.059 Uiso 1 1 calc R U . . .
C01K C 0.7367(3) 0.21908(15) 0.80823(17) 0.0407(8) Uani 1 1 d . . . . .
H02P H 0.8079 0.1931 0.8232 0.061 Uiso 1 1 calc R U . . .
H02Q H 0.6732 0.2099 0.8549 0.061 Uiso 1 1 calc R U . . .
H02R H 0.7114 0.1982 0.7749 0.061 Uiso 1 1 calc R U . . .
C01L C 0.7392(3) 0.50250(16) 0.52907(16) 0.0403(7) Uani 1 1 d . . . . .
H02S H 0.6836 0.4890 0.5805 0.048 Uiso 1 1 calc R U . . .
H04U H 0.8124 0.4740 0.5379 0.048 Uiso 1 1 calc R U . . .
C01M C 0.3288(2) 0.47078(16) 0.83470(16) 0.0378(7) Uani 1 1 d . . . . .
H02T H 0.2897 0.5127 0.8487 0.057 Uiso 1 1 calc R U . . .
H02U H 0.2727 0.4452 0.8204 0.057 Uiso 1 1 calc R U . . .
H02V H 0.3559 0.4326 0.8791 0.057 Uiso 1 1 calc R U . . .
C01N C 0.8471(3) 0.61223(17) 0.41708(15) 0.0422(8) Uani 1 1 d . . . . .
H02W H 0.8663 0.6682 0.3965 0.063 Uiso 1 1 calc R U . . .
H02X H 0.9203 0.5834 0.4189 0.063 Uiso 1 1 calc R U . . .
H02Y H 0.8058 0.6016 0.3833 0.063 Uiso 1 1 calc R U . . .
C01O C 0.6270(3) -0.12152(17) 0.12822(17) 0.0395(7) Uani 1 1 d . . . . .
H02Z H 0.6450 -0.0695 0.1260 0.047 Uiso 1 1 calc R U . . .
H03A H 0.5621 -0.1463 0.1748 0.047 Uiso 1 1 calc R U . . .
C01P C 1.0602(2) 0.45821(16) 0.74731(16) 0.0345(7) Uani 1 1 d . . . . .
H03B H 1.1292 0.4277 0.7378 0.052 Uiso 1 1 calc R U . . .
H03C H 1.0276 0.4798 0.7011 0.052 Uiso 1 1 calc R U . . .
H03D H 1.0842 0.5009 0.7588 0.052 Uiso 1 1 calc R U . . .
C01Q C 0.4961(3) 0.70152(17) 0.85485(17) 0.0404(7) Uani 1 1 d . . . . .
H03E H 0.4187 0.6776 0.8873 0.061 Uiso 1 1 calc R U . . .
H03F H 0.5588 0.6722 0.8789 0.061 Uiso 1 1 calc R U . . .
H03G H 0.5006 0.7555 0.8500 0.061 Uiso 1 1 calc R U . . .
C01R C 0.8704(2) 0.32224(17) 0.69455(17) 0.0371(7) Uani 1 1 d . . . . .
H03H H 0.9380 0.2935 0.7127 0.056 Uiso 1 1 calc R U . . .
H03I H 0.8497 0.3048 0.6573 0.056 Uiso 1 1 calc R U . . .
H03J H 0.8913 0.3782 0.6693 0.056 Uiso 1 1 calc R U . . .
C01S C 0.4253(3) -0.04636(17) 0.40658(17) 0.0420(8) Uani 1 1 d . . . . .
H03K H 0.4090 -0.0852 0.4602 0.063 Uiso 1 1 calc R U . . .
H03L H 0.4728 -0.0026 0.4021 0.063 Uiso 1 1 calc R U . . .
H03M H 0.3504 -0.0275 0.3924 0.063 Uiso 1 1 calc R U . . .
C01T C 0.5522(3) 0.08911(17) 0.11752(17) 0.0402(8) Uani 1 1 d . . . . .
H03N H 0.5625 0.1280 0.0664 0.048 Uiso 1 1 calc R U . . .
C01U C 0.4250(3) 0.00142(17) 0.23300(17) 0.0396(7) Uani 1 1 d . . . . .
H03O H 0.3475 -0.0196 0.2614 0.048 Uiso 1 1 calc R U . . .
C01V C 0.7082(3) -0.25010(16) 0.14946(18) 0.0462(8) Uani 1 1 d . . . . .
H03P H 0.6405 -0.2728 0.1937 0.069 Uiso 1 1 calc R U . . .
H03Q H 0.6895 -0.2494 0.1023 0.069 Uiso 1 1 calc R U . . .
H03R H 0.7777 -0.2815 0.1592 0.069 Uiso 1 1 calc R U . . .
C01W C 0.9364(2) -0.06185(16) 0.25281(19) 0.0394(7) Uani 1 1 d D . . . .
C01X C 0.7453(3) -0.02486(18) 0.38924(16) 0.0474(8) Uani 1 1 d . . . . .
H03S H 0.7803 0.0027 0.4135 0.071 Uiso 1 1 calc R U . . .
H03T H 0.6587 -0.0251 0.4054 0.071 Uiso 1 1 calc R U . . .
H03U H 0.7715 -0.0786 0.4055 0.071 Uiso 1 1 calc R U . . .
C01Y C 0.4411(3) 0.05705(18) 0.15789(18) 0.0447(8) Uani 1 1 d . . . . .
H03V H 0.3757 0.0729 0.1345 0.054 Uiso 1 1 calc R U . . .
C01Z C 0.7495(3) 0.10146(16) 0.28025(18) 0.0461(8) Uani 1 1 d . . . . .
H03W H 0.7869 0.1242 0.3075 0.069 Uiso 1 1 calc R U . . .
H03X H 0.7755 0.1313 0.2241 0.069 Uiso 1 1 calc R U . . .
H03Y H 0.6632 0.1031 0.2964 0.069 Uiso 1 1 calc R U . . .
C020 C 0.7642(3) 0.19701(15) 0.07646(18) 0.0481(8) Uani 1 1 d . . . . .
H03Z H 0.8416 0.2216 0.0448 0.072 Uiso 1 1 calc R U . . .
H04A H 0.7039 0.2176 0.0465 0.072 Uiso 1 1 calc R U . . .
H04B H 0.7439 0.2083 0.1233 0.072 Uiso 1 1 calc R U . . .
C021 C 0.8368(3) -0.13740(19) 0.07162(18) 0.0509(9) Uani 1 1 d . . . . .
H04C H 0.8560 -0.0839 0.0632 0.076 Uiso 1 1 calc R U . . .
H04D H 0.9052 -0.1697 0.0820 0.076 Uiso 1 1 calc R U . . .
H04E H 0.8170 -0.1376 0.0251 0.076 Uiso 1 1 calc R U . . .
C022 C 0.4256(3) -0.15675(17) 0.3640(2) 0.0492(8) Uani 1 1 d . . . . .
H04F H 0.4115 -0.1927 0.4187 0.074 Uiso 1 1 calc R U . . .
H04G H 0.3496 -0.1420 0.3498 0.074 Uiso 1 1 calc R U . . .
H04H H 0.4718 -0.1824 0.3314 0.074 Uiso 1 1 calc R U . . .
C023 C 0.8103(3) 0.09314(19) 0.02510(17) 0.0506(9) Uani 1 1 d . . . . .
H04I H 0.8861 0.1212 -0.0050 0.076 Uiso 1 1 calc R U . . .
H04J H 0.8199 0.0371 0.0388 0.076 Uiso 1 1 calc R U . . .
H04K H 0.7509 0.1113 -0.0060 0.076 Uiso 1 1 calc R U . . .
C024 C 0.6619(3) 0.6346(2) 0.49324(18) 0.0534(9) Uani 1 1 d . . . . .
H04L H 0.6100 0.6186 0.5455 0.080 Uiso 1 1 calc R U . . .
H04M H 0.6852 0.6899 0.4736 0.080 Uiso 1 1 calc R U . . .
H04N H 0.6196 0.6266 0.4586 0.080 Uiso 1 1 calc R U . . .
C025 C 0.6844(3) 0.4722(2) 0.48144(18) 0.0548(9) Uani 1 1 d . . . . .
H04O H 0.6685 0.4158 0.5091 0.082 Uiso 1 1 calc R U . . .
H04P H 0.6100 0.4982 0.4736 0.082 Uiso 1 1 calc R U . . .
H04Q H 0.7393 0.4830 0.4309 0.082 Uiso 1 1 calc R U . . .
C026 C 0.5814(3) -0.1098(2) 0.05710(19) 0.0606(10) Uani 1 1 d . . . . .
H04R H 0.5114 -0.0778 0.0563 0.091 Uiso 1 1 calc R U . . .
H04S H 0.6433 -0.0835 0.0101 0.091 Uiso 1 1 calc R U . . .
H04T H 0.5601 -0.1606 0.0591 0.091 Uiso 1 1 calc R U . . .
C027 C 0.9407(3) -0.13708(18) 0.3261(2) 0.0607(11) Uani 1 1 d . . . . .
H4U H 0.8589 -0.1513 0.3584 0.073 Uiso 1 1 calc R U . . .
H4V H 0.9674 -0.1798 0.3087 0.073 Uiso 1 1 calc R U . . .
C028 C 1.0194(3) -0.1338(2) 0.3776(2) 0.0658(11) Uani 1 1 d . . . . .
H04W H 1.0146 -0.1843 0.4214 0.099 Uiso 1 1 calc R U . . .
H04X H 1.1015 -0.1218 0.3472 0.099 Uiso 1 1 calc R U . . .
H04Y H 0.9926 -0.0931 0.3971 0.099 Uiso 1 1 calc R U . . .
C29A C 1.0589(5) -0.0698(3) 0.2029(4) 0.046(2) Uani 0.553(6) 1 d D U P A 1
H29A H 1.1212 -0.0716 0.2305 0.055 Uiso 0.553(6) 1 calc R U P A 1
H29B H 1.0591 -0.1193 0.1955 0.055 Uiso 0.553(6) 1 calc R U P A 1
C30A C 1.0860(6) -0.0029(3) 0.1253(3) 0.0439(17) Uani 0.553(6) 1 d D U P A 1
H30A H 1.1635 -0.0093 0.0950 0.066 Uiso 0.553(6) 1 calc R U P A 1
H30B H 1.0250 -0.0016 0.0976 0.066 Uiso 0.553(6) 1 calc R U P A 1
H30C H 1.0870 0.0460 0.1326 0.066 Uiso 0.553(6) 1 calc R U P A 1
C29B C 1.0381(5) -0.0401(5) 0.1765(4) 0.054(3) Uani 0.447(6) 1 d D U P A 2
H29C H 1.0387 -0.0828 0.1583 0.064 Uiso 0.447(6) 1 calc R U P A 2
H29D H 1.0137 0.0070 0.1368 0.064 Uiso 0.447(6) 1 calc R U P A 2
C30B C 1.1646(6) -0.0248(4) 0.1747(5) 0.054(3) Uani 0.447(6) 1 d D U P A 2
H30D H 1.2136 -0.0123 0.1221 0.081 Uiso 0.447(6) 1 calc R U P A 2
H30E H 1.1685 0.0192 0.1895 0.081 Uiso 0.447(6) 1 calc R U P A 2
H30F H 1.1938 -0.0713 0.2112 0.081 Uiso 0.447(6) 1 calc R U P A 2

loop_
_atom_site_aniso_label
_atom_site_aniso_U_11
_atom_site_aniso_U_22
_atom_site_aniso_U_33
_atom_site_aniso_U_23
_atom_site_aniso_U_13
_atom_site_aniso_U_12
Al01 0.0176(4) 0.0235(4) 0.0182(4) -0.0093(3) -0.0049(3) 0.0014(3)
Al02 0.0256(4) 0.0302(4) 0.0220(4) -0.0108(4) -0.0019(3) 0.0008(3)
Al03 0.0374(5) 0.0280(5) 0.0395(5) -0.0168(4) -0.0163(4) 0.0057(4)
N004 0.0163(10) 0.0211(11) 0.0163(11) -0.0068(9) -0.0051(9) 0.0001(8)
N005 0.0181(11) 0.0204(11) 0.0224(11) -0.0073(9) -0.0055(9) -0.0004(9)
N006 0.0263(12) 0.0205(11) 0.0261(12) -0.0112(9) -0.0081(10) 0.0042(9)
N007 0.0298(13) 0.0354(13) 0.0188(12) -0.0093(10) -0.0022(10) 0.0048(10)
N008 0.0343(14) 0.0314(13) 0.0324(13) -0.0175(11) -0.0021(11) -0.0044(10)
C009 0.0177(13) 0.0217(13) 0.0155(12) -0.0048(10) -0.0025(10) -0.0042(10)
C00A 0.0177(13) 0.0235(13) 0.0193(13) -0.0039(11) -0.0042(11) -0.0051(10)
C00B 0.0124(12) 0.0250(13) 0.0193(13) -0.0098(11) -0.0058(10) 0.0018(10)
C00C 0.0192(13) 0.0248(13) 0.0209(13) -0.0099(11) -0.0092(11) 0.0025(10)
C00D 0.0196(14) 0.0357(15) 0.0290(15) -0.0168(13) -0.0005(12) -0.0038(11)
C00E 0.0229(14) 0.0163(12) 0.0250(14) -0.0099(11) -0.0084(11) 0.0014(10)
C00F 0.0274(14) 0.0241(14) 0.0193(13) -0.0083(11) -0.0102(11) 0.0048(11)
C00G 0.0235(14) 0.0200(13) 0.0289(15) -0.0105(11) -0.0063(12) -0.0004(11)
C00H 0.0166(13) 0.0304(14) 0.0177(13) -0.0113(11) -0.0031(10) -0.0004(11)
C00I 0.0164(13) 0.0287(14) 0.0225(14) -0.0126(11) -0.0066(11) 0.0048(10)
C00J 0.0297(15) 0.0287(15) 0.0227(14) -0.0144(12) -0.0057(12) 0.0064(12)
C00K 0.0225(14) 0.0265(14) 0.0152(13) -0.0069(11) -0.0023(11) -0.0004(11)
C00L 0.0214(13) 0.0187(13) 0.0196(13) -0.0072(11) -0.0028(11) -0.0018(10)
C00M 0.0182(13) 0.0294(15) 0.0336(16) -0.0155(12) -0.0105(12) 0.0047(11)
C00N 0.0209(14) 0.0347(16) 0.0301(15) -0.0094(13) -0.0108(12) -0.0008(12)
C00O 0.0248(15) 0.0303(15) 0.0322(16) -0.0135(12) -0.0148(12) 0.0083(11)
C00P 0.0239(14) 0.0311(15) 0.0274(15) -0.0142(12) -0.0084(12) 0.0018(11)
C00Q 0.0258(14) 0.0222(13) 0.0257(14) -0.0109(11) -0.0072(12) 0.0004(11)
C00R 0.0245(14) 0.0263(14) 0.0261(14) -0.0132(12) -0.0052(12) 0.0049(11)
C00S 0.0311(15) 0.0264(14) 0.0278(15) -0.0144(12) -0.0051(12) -0.0017(12)
C00T 0.0259(14) 0.0172(13) 0.0264(14) -0.0095(11) -0.0064(12) 0.0014(11)
C00U 0.0367(16) 0.0252(14) 0.0246(15) -0.0104(12) -0.0089(13) 0.0085(12)
C00V 0.0297(15) 0.0364(16) 0.0229(14) -0.0175(13) -0.0071(12) 0.0024(12)
C00W 0.0313(16) 0.0302(15) 0.0280(15) -0.0093(12) -0.0113(13) -0.0002(12)
C00X 0.0357(17) 0.0313(15) 0.0294(16) -0.0128(13) -0.0134(13) -0.0055(13)
C00Y 0.0315(16) 0.0315(15) 0.0306(16) -0.0171(13) -0.0081(13) 0.0080(12)
C00Z 0.0256(15) 0.0305(15) 0.0225(14) -0.0078(12) -0.0035(12) -0.0021(11)
C010 0.0278(15) 0.0319(15) 0.0317(16) -0.0128(13) -0.0022(13) 0.0014(12)
C011 0.0259(15) 0.0269(14) 0.0327(15) -0.0179(12) -0.0095(12) 0.0086(11)
C012 0.0303(15) 0.0264(14) 0.0278(15) -0.0125(12) -0.0158(12) 0.0040(11)
C013 0.0214(15) 0.0333(16) 0.0389(17) -0.0145(13) -0.0056(13) 0.0033(12)
C014 0.0321(16) 0.0285(15) 0.0270(15) -0.0037(12) -0.0086(13) 0.0011(12)
C015 0.0371(17) 0.0289(15) 0.0265(15) -0.0098(12) -0.0125(13) 0.0006(12)
C016 0.0269(16) 0.0405(17) 0.0400(18) -0.0158(14) -0.0162(14) 0.0047(13)
C017 0.0299(15) 0.0341(15) 0.0235(14) -0.0140(12) -0.0049(12) 0.0052(12)
C018 0.0255(16) 0.0485(18) 0.0419(18) -0.0257(15) -0.0001(13) -0.0007(13)
C019 0.0239(15) 0.0338(15) 0.0301(15) -0.0120(13) -0.0050(12) 0.0036(12)
C01A 0.0262(16) 0.0339(16) 0.0510(19) -0.0168(14) -0.0180(14) 0.0043(12)
C01B 0.0182(14) 0.0463(17) 0.0314(16) -0.0218(14) -0.0026(12) -0.0047(12)
C01C 0.0386(18) 0.0268(15) 0.0482(19) -0.0164(14) -0.0139(15) -0.0035(13)
C01D 0.0327(16) 0.0271(15) 0.0396(17) -0.0146(13) -0.0100(13) -0.0008(12)
C01E 0.0503(19) 0.0374(17) 0.0392(17) -0.0171(14) -0.0310(15) 0.0059(14)
C01F 0.0405(18) 0.0526(19) 0.0396(18) -0.0214(15) -0.0218(15) 0.0155(15)
C01G 0.0313(16) 0.0480(18) 0.0331(17) -0.0148(14) -0.0028(13) -0.0104(14)
C01H 0.0399(17) 0.0266(15) 0.0266(15) -0.0040(12) -0.0073(13) 0.0058(13)
C01I 0.0341(17) 0.0481(18) 0.0270(16) -0.0194(14) -0.0013(13) 0.0025(14)
C01J 0.0490(19) 0.0432(18) 0.0389(18) -0.0258(15) -0.0172(15) 0.0080(14)
C01K 0.050(2) 0.0284(16) 0.0458(19) -0.0158(14) -0.0143(16) 0.0104(14)
C01L 0.0472(19) 0.0454(18) 0.0261(16) -0.0105(14) -0.0067(14) -0.0145(15)
C01M 0.0269(16) 0.0448(18) 0.0404(18) -0.0181(15) -0.0052(14) 0.0091(13)
C01N 0.053(2) 0.0480(19) 0.0215(15) -0.0146(14) 0.0022(14) -0.0039(15)
C01O 0.0455(19) 0.0427(18) 0.0348(17) -0.0171(14) -0.0139(15) 0.0004(14)
C01P 0.0189(14) 0.0485(18) 0.0403(17) -0.0211(15) -0.0090(13) 0.0053(13)
C01Q 0.0334(17) 0.0462(18) 0.0399(18) -0.0214(15) 0.0023(14) 0.0009(14)
C01R 0.0277(16) 0.0460(18) 0.0443(18) -0.0264(15) -0.0079(14) 0.0115(13)
C01S 0.0406(18) 0.0430(18) 0.0331(17) -0.0109(14) -0.0002(14) 0.0057(14)
C01T 0.050(2) 0.0424(18) 0.0294(16) -0.0129(14) -0.0162(15) 0.0132(15)
C01U 0.0281(16) 0.0510(19) 0.0420(19) -0.0213(16) -0.0090(14) 0.0093(14)
C01V 0.062(2) 0.0358(17) 0.050(2) -0.0248(15) -0.0127(17) -0.0101(15)
C01W 0.0237(15) 0.0388(17) 0.066(2) -0.0292(16) -0.0143(15) 0.0027(13)
C01X 0.056(2) 0.056(2) 0.0318(18) -0.0133(15) -0.0177(16) -0.0103(16)
C01Y 0.0372(19) 0.063(2) 0.0419(19) -0.0238(17) -0.0214(16) 0.0179(16)
C01Z 0.070(2) 0.0380(18) 0.0458(19) -0.0264(15) -0.0264(17) 0.0132(16)
C020 0.064(2) 0.0301(17) 0.0402(19) 0.0010(14) -0.0194(17) 0.0016(15)
C021 0.048(2) 0.059(2) 0.045(2) -0.0319(17) 0.0139(16) -0.0205(16)
C022 0.044(2) 0.0422(19) 0.059(2) -0.0188(17) -0.0065(17) -0.0087(15)
C023 0.057(2) 0.055(2) 0.0283(17) -0.0117(15) 0.0015(16) 0.0064(17)
C024 0.046(2) 0.090(3) 0.0419(19) -0.0392(19) -0.0241(16) 0.0287(18)
C025 0.060(2) 0.071(2) 0.0384(19) -0.0263(18) -0.0087(17) -0.0168(18)
C026 0.070(3) 0.072(2) 0.044(2) -0.0206(18) -0.0242(19) -0.007(2)
C027 0.067(2) 0.0346(18) 0.104(3) -0.0300(19) -0.063(2) 0.0209(16)
C028 0.066(3) 0.061(2) 0.089(3) -0.031(2) -0.052(2) 0.0079(19)
C29A 0.024(4) 0.036(4) 0.073(4) -0.022(3) -0.007(3) 0.014(3)
C30A 0.041(4) 0.046(4) 0.051(4) -0.031(3) -0.002(3) 0.006(3)
C29B 0.023(4) 0.031(5) 0.112(8) -0.035(5) -0.017(5) 0.017(4)
C30B 0.036(4) 0.043(4) 0.084(6) -0.030(4) -0.005(4) -0.005(3)

loop_
_atom_type_symbol
_atom_type_description
_atom_type_scat_dispersion_real
_atom_type_scat_dispersion_imag
_atom_type_scat_source
C C 0.0033 0.0016 'International Tables Vol C Tables 4.2.6.8 and 6.1.1.4'
H H 0.0000 0.0000 'International Tables Vol C Tables 4.2.6.8 and 6.1.1.4'
N N 0.0061 0.0033 'International Tables Vol C Tables 4.2.6.8 and 6.1.1.4'
Al Al 0.0645 0.0514 'International Tables Vol C Tables 4.2.6.8 and 6.1.1.4'

loop_
_geom_angle_atom_site_label_1
_geom_angle_atom_site_label_2
_geom_angle_atom_site_label_3
_geom_angle
C00B Al01 C00H 134.62(10)
C00B Al01 Al02 103.73(8)
C00H Al01 Al02 121.43(8)
C00B Al01 H1A 96.2(7)
C00H Al01 H1A 115.4(7)
Al02 Al01 H1A 39.0(8)
C00B Al01 H2A 104.9(9)
C00H Al01 H2A 110.5(9)
Al02 Al01 H2A 43.6(9)
H1A Al01 H2A 82.6(12)
N007 Al02 Al01 126.16(7)
N007 Al02 H1A 88.5(8)
Al01 Al02 H1A 37.9(8)
N007 Al02 H2A 161.2(8)
Al01 Al02 H2A 35.7(8)
H1A Al02 H2A 73.7(11)
N007 Al02 H2B 95.5(10)
Al01 Al02 H2B 107.9(9)
H1A Al02 H2B 112.4(12)
H2A Al02 H2B 96.8(12)
N007 Al02 H2C 93.1(10)
Al01 Al02 H2C 109.1(10)
H1A Al02 H2C 121.1(12)
H2A Al02 H2C 91.2(12)
H2B Al02 H2C 126.0(14)
C019 Al03 N008 109.92(10)
C019 Al03 H3A 117.5(10)
N008 Al03 H3A 103.6(10)
C019 Al03 H3B 115.7(10)
N008 Al03 H3B 93.4(10)
H3A Al03 H3B 113.0(13)
C009 N004 C00K 121.91(19)
C009 N004 C00B 120.06(18)
C00K N004 C00B 109.67(17)
C00E N005 C00T 122.60(18)
C00E N005 C00H 117.25(18)
C00T N005 C00H 111.54(18)
C00J N006 C015 121.56(19)
C00J N006 C019 117.3(2)
C015 N006 C019 111.8(2)
C01N N007 C01L 110.7(2)
C01N N007 C024 108.7(2)
C01L N007 C024 111.7(2)
C01N N007 Al02 106.04(17)
C01L N007 Al02 109.50(16)
C024 N007 Al02 110.01(17)
C01V N008 C021 107.5(2)
C01V N008 C01O 110.3(2)
C021 N008 C01O 112.5(2)
C01V N008 Al03 108.45(17)
C021 N008 Al03 107.84(18)
C01O N008 Al03 110.13(16)
C00L C009 C00A 118.3(2)
C00L C009 N004 123.0(2)
C00A C009 N004 118.7(2)
C00N C00A C009 119.4(2)
C00N C00A C00M 117.8(2)
C009 C00A C00M 122.9(2)
N004 C00B C00C 107.53(18)
N004 C00B Al01 114.66(14)
C00C C00B Al01 117.84(16)
N004 C00B H00A 105.2
C00C C00B H00A 105.2
Al01 C00B H00A 105.2
C00O C00C C00F 110.80(19)
C00O C00C C012 108.9(2)
C00F C00C C012 110.9(2)
C00O C00C C00B 112.94(19)
C00F C00C C00B 102.91(18)
C012 C00C C00B 110.28(18)
C00G C00D C018 114.0(2)
C00G C00D C01G 109.7(2)
C018 C00D C01G 108.5(2)
C00G C00D H00B 108.2
C018 C00D H00B 108.2
C01G C00D H00B 108.2
C00G C00E C00Q 118.3(2)
C00G C00E N005 119.1(2)
C00Q C00E N005 122.6(2)
C00K C00F C00C 108.78(19)
C00K C00F H00C 109.9
C00C C00F H00C 109.9
C00K C00F H00D 109.9
C00C C00F H00D 109.9
H00C C00F H00D 108.3
C013 C00G C00E 119.1(2)
C013 C00G C00D 117.7(2)
C00E C00G C00D 123.1(2)
N005 C00H C00I 104.54(18)
N005 C00H Al01 110.02(15)
C00I C00H Al01 120.32(16)
N005 C00H H00E 107.1
C00I C00H H00E 107.1
Al01 C00H H00E 107.1
C00R C00I C01B 113.1(2)
C00R C00I C00P 112.4(2)
C01B C00I C00P 107.1(2)
C00R C00I C00H 102.17(19)
C01B C00I C00H 111.67(19)
C00P C00I C00H 110.44(19)
C00Y C00J C00U 118.8(2)
C00Y C00J N006 118.5(2)
C00U C00J N006 122.7(2)
N004 C00K C00Z 113.0(2)
N004 C00K C00F 103.69(19)
C00Z C00K C00F 111.1(2)
N004 C00K C017 109.17(19)
C00Z C00K C017 108.9(2)
C00F C00K C017 110.8(2)
C00S C00L C009 119.8(2)
C00S C00L C011 117.1(2)
C009 C00L C011 123.1(2)
C00A C00M C01A 112.8(2)
C00A C00M C01M 111.6(2)
C01A C00M C01M 108.5(2)
C00A C00M H00F 107.9
C01A C00M H00F 107.9
C01M C00M H00F 107.9
C00X C00N C00A 121.7(2)
C00X C00N H00G 119.1
C00A C00N H00G 119.1
C01P C00O C00C 115.6(2)
C01P C00O H00H 108.4
C00C C00O H00H 108.4
C01P C00O H00I 108.4
C00C C00O H00I 108.4
H00H C00O H00I 107.4
C01F C00P C00I 117.0(2)
C01F C00P H00J 108.0
C00I C00P H00J 108.0
C01F C00P H00K 108.0
C00I C00P H00K 108.0
H00J C00P H00K 107.3
C00W C00Q C00E 119.3(2)
C00W C00Q C00V 116.4(2)
C00E C00Q C00V 124.2(2)
C00I C00R C00T 107.45(18)
C00I C00R H00L 110.2
C00T C00R H00L 110.2
C00I C00R H00M 110.2
C00T C00R H00M 110.2
H00L C00R H00M 108.5
C00X C00S C00L 121.7(2)
C00X C00S H00N 119.2
C00L C00S H00N 119.2
N005 C00T C01D 113.2(2)
N005 C00T C00R 102.19(18)
C01D C00T C00R 111.5(2)
N005 C00T C014 111.76(19)
C01D C00T C014 106.2(2)
C00R C00T C014 112.1(2)
C01T C00U C00J 118.9(3)
C01T C00U C01H 116.8(2)
C00J C00U C01H 124.3(2)
C01I C00V C00Q 114.0(2)
C01I C00V C01J 108.0(2)
C00Q C00V C01J 110.6(2)
C01I C00V H00O 108.0
C00Q C00V H00O 108.0
C01J C00V H00O 108.0
C016 C00W C00Q 121.9(3)
C016 C00W H00P 119.1
C00Q C00W H00P 119.1
C00N C00X C00S 119.1(2)
C00N C00X H00Q 120.5
C00S C00X H00Q 120.5
C01U C00Y C00J 119.6(2)
C01U C00Y C010 117.9(3)
C00J C00Y C010 122.5(2)
C00K C00Z H00R 109.5
C00K C00Z H00S 109.5
H00R C00Z H00S 109.5
C00K C00Z H00T 109.5
H00R C00Z H00T 109.5
H00S C00Z H00T 109.5
C00Y C010 C022 113.3(2)
C00Y C010 C01S 110.3(2)
C022 C010 C01S 109.6(2)
C00Y C010 H01A 107.8
C022 C010 H01A 107.8
C01S C010 H01A 107.8
C00L C011 C01R 111.8(2)
C00L C011 C01K 111.6(2)
C01R C011 C01K 110.2(2)
C00L C011 H01B 107.7
C01R C011 H01B 107.7
C01K C011 H01B 107.7
C01E C012 C00C 116.0(2)
C01E C012 H01C 108.3
C00C C012 H01C 108.3
C01E C012 H01D 108.3
C00C C012 H01D 108.3
H01C C012 H01D 107.4
C016 C013 C00G 122.5(3)
C016 C013 H01E 118.8
C00G C013 H01E 118.8
C00T C014 H01F 109.5
C00T C014 H01G 109.5
H01F C014 H01G 109.5
C00T C014 H01H 109.5
H01F C014 H01H 109.5
H01G C014 H01H 109.5
N006 C015 C01C 102.8(2)
N006 C015 C01Z 114.2(2)
C01C C015 C01Z 111.5(2)
N006 C015 C01X 110.7(2)
C01C C015 C01X 111.8(2)
C01Z C015 C01X 106.1(2)
C013 C016 C00W 118.6(2)
C013 C016 H01I 120.7
C00W C016 H01I 120.7
C00K C017 H01J 109.5
C00K C017 H01K 109.5
H01J C017 H01K 109.5
C00K C017 H01L 109.5
H01J C017 H01L 109.5
H01K C017 H01L 109.5
C00D C018 H01M 109.5
C00D C018 H01N 109.5
H01M C018 H01N 109.5
C00D C018 H01O 109.5
H01M C018 H01O 109.5
H01N C018 H01O 109.5
N006 C019 C01W 104.1(2)
N006 C019 Al03 117.13(17)
C01W C019 Al03 112.63(17)
N006 C019 H01P 107.5
C01W C019 H01P 107.5
Al03 C019 H01P 107.5
C00M C01A H01Q 109.5
C00M C01A H01R 109.5
H01Q C01A H01R 109.5
C00M C01A H01S 109.5
H01Q C01A H01S 109.5
H01R C01A H01S 109.5
C01Q C01B C00I 119.1(2)
C01Q C01B H01T 120.5
C00I C01B H01T 120.5
C015 C01C C01W 107.3(2)
C015 C01C H01U 110.2
C01W C01C H01U 110.2
C015 C01C H01V 110.2
C01W C01C H01V 110.2
H01U C01C H01V 108.5
C00T C01D H01W 109.5
C00T C01D H01X 109.5
H01W C01D H01X 109.5
C00T C01D H01Y 109.5
H01W C01D H01Y 109.5
H01X C01D H01Y 109.5
C012 C01E H01Z 109.5
C012 C01E H02A 109.5
H01Z C01E H02A 109.5
C012 C01E H02B 109.5
H01Z C01E H02B 109.5
H02A C01E H02B 109.5
C00P C01F H02C 109.5
C00P C01F H02D 109.5
H02C C01F H02D 109.5
C00P C01F H02E 109.5
H02C C01F H02E 109.5
H02D C01F H02E 109.5
C00D C01G H02F 109.5
C00D C01G H02G 109.5
H02F C01G H02G 109.5
C00D C01G H02H 109.5
H02F C01G H02H 109.5
H02G C01G H02H 109.5
C00U C01H C020 112.3(2)
C00U C01H C023 112.0(2)
C020 C01H C023 108.1(2)
C00U C01H H02I 108.1
C020 C01H H02I 108.1
C023 C01H H02I 108.1
C00V C01I H02J 109.5
C00V C01I H02K 109.5
H02J C01I H02K 109.5
C00V C01I H02L 109.5
H02J C01I H02L 109.5
H02K C01I H02L 109.5
C00V C01J H02M 109.5
C00V C01J H02N 109.5
H02M C01J H02N 109.5
C00V C01J H02O 109.5
H02M C01J H02O 109.5
H02N C01J H02O 109.5
C011 C01K H02P 109.5
C011 C01K H02Q 109.5
H02P C01K H02Q 109.5
C011 C01K H02R 109.5
H02P C01K H02R 109.5
H02Q C01K H02R 109.5
N007 C01L C025 117.4(2)
N007 C01L H02S 107.9
C025 C01L H02S 107.9
N007 C01L H04U 107.9
C025 C01L H04U 107.9
H02S C01L H04U 107.2
C00M C01M H02T 109.5
C00M C01M H02U 109.5
H02T C01M H02U 109.5
C00M C01M H02V 109.5
H02T C01M H02V 109.5
H02U C01M H02V 109.5
N007 C01N H02W 109.5
N007 C01N H02X 109.5
H02W C01N H02X 109.5
N007 C01N H02Y 109.5
H02W C01N H02Y 109.5
H02X C01N H02Y 109.5
N008 C01O C026 116.9(3)
N008 C01O H02Z 108.1
C026 C01O H02Z 108.1
N008 C01O H03A 108.1
C026 C01O H03A 108.1
H02Z C01O H03A 107.3
C00O C01P H03B 109.5
C00O C01P H03C 109.5
H03B C01P H03C 109.5
C00O C01P H03D 109.5
H03B C01P H03D 109.5
H03C C01P H03D 109.5
C01B C01Q H03E 109.5
C01B C01Q H03F 109.5
H03E C01Q H03F 109.5
C01B C01Q H03G 109.5
H03E C01Q H03G 109.5
H03F C01Q H03G 109.5
C011 C01R H03H 109.5
C011 C01R H03I 109.5
H03H C01R H03I 109.5
C011 C01R H03J 109.5
H03H C01R H03J 109.5
H03I C01R H03J 109.5
C010 C01S H03K 109.5
C010 C01S H03L 109.5
H03K C01S H03L 109.5
C010 C01S H03M 109.5
H03K C01S H03M 109.5
H03L C01S H03M 109.5
C01Y C01T C00U 121.8(3)
C01Y C01T H03N 119.1
C00U C01T H03N 119.1
C01Y C01U C00Y 121.3(3)
C01Y C01U H03O 119.4
C00Y C01U H03O 119.4
N008 C01V H03P 109.5
N008 C01V H03Q 109.5
H03P C01V H03Q 109.5
N008 C01V H03R 109.5
H03P C01V H03R 109.5
H03Q C01V H03R 109.5
C01C C01W C29A 117.5(3)
C01C C01W C019 102.3(2)
C29A C01W C019 117.2(4)
C01C C01W C027 112.7(3)
C29A C01W C027 96.6(3)
C019 C01W C027 110.9(2)
C01C C01W C29B 106.4(4)
C019 C01W C29B 101.4(4)
C027 C01W C29B 120.9(4)
C015 C01X H03S 109.5
C015 C01X H03T 109.5
H03S C01X H03T 109.5
C015 C01X H03U 109.5
H03S C01X H03U 109.5
H03T C01X H03U 109.5
C01T C01Y C01U 119.5(3)
C01T C01Y H03V 120.3
C01U C01Y H03V 120.3
C015 C01Z H03W 109.5
C015 C01Z H03X 109.5
H03W C01Z H03X 109.5
C015 C01Z H03Y 109.5
H03W C01Z H03Y 109.5
H03X C01Z H03Y 109.5
C01H C020 H03Z 109.5
C01H C020 H04A 109.5
H03Z C020 H04A 109.5
C01H C020 H04B 109.5
H03Z C020 H04B 109.5
H04A C020 H04B 109.5
N008 C021 H04C 109.5
N008 C021 H04D 109.5
H04C C021 H04D 109.5
N008 C021 H04E 109.5
H04C C021 H04E 109.5
H04D C021 H04E 109.5
C010 C022 H04F 109.5
C010 C022 H04G 109.5
H04F C022 H04G 109.5
C010 C022 H04H 109.5
H04F C022 H04H 109.5
H04G C022 H04H 109.5
C01H C023 H04I 109.5
C01H C023 H04J 109.5
H04I C023 H04J 109.5
C01H C023 H04K 109.5
H04I C023 H04K 109.5
H04J C023 H04K 109.5
N007 C024 H04L 109.5
N007 C024 H04M 109.5
H04L C024 H04M 109.5
N007 C024 H04N 109.5
H04L C024 H04N 109.5
H04M C024 H04N 109.5
C01L C025 H04O 109.5
C01L C025 H04P 109.5
H04O C025 H04P 109.5
C01L C025 H04Q 109.5
H04O C025 H04Q 109.5
H04P C025 H04Q 109.5
C01O C026 H04R 109.5
C01O C026 H04S 109.5
H04R C026 H04S 109.5
C01O C026 H04T 109.5
H04R C026 H04T 109.5
H04S C026 H04T 109.5
C028 C027 C01W 117.2(3)
C028 C027 H4U 108.0
C01W C027 H4U 108.0
C028 C027 H4V 108.0
C01W C027 H4V 108.0
H4U C027 H4V 107.2
C027 C028 H04W 109.5
C027 C028 H04X 109.5
H04W C028 H04X 109.5
C027 C028 H04Y 109.5
H04W C028 H04Y 109.5
H04X C028 H04Y 109.5
C30A C29A C01W 111.1(4)
C30A C29A H29A 109.4
C01W C29A H29A 109.4
C30A C29A H29B 109.4
C01W C29A H29B 109.4
H29A C29A H29B 108.0
C29A C30A H30A 109.5
C29A C30A H30B 109.5
H30A C30A H30B 109.5
C29A C30A H30C 109.5
H30A C30A H30C 109.5
H30B C30A H30C 109.5
C30B C29B C01W 122.2(6)
C30B C29B H29C 106.8
C01W C29B H29C 106.8
C30B C29B H29D 106.8
C01W C29B H29D 106.8
H29C C29B H29D 106.6
C29B C30B H30D 109.5
C29B C30B H30E 109.5
H30D C30B H30E 109.5
C29B C30B H30F 109.5
H30D C30B H30F 109.5
H30E C30B H30F 109.5

loop_
_geom_bond_atom_site_label_1
_geom_bond_atom_site_label_2
_geom_bond_distance
Al01 C00B 2.020(2)
Al01 C00H 2.044(2)
Al01 Al02 2.6883(13)
Al01 H1A 1.70(2)
Al01 H2A 1.60(3)
Al02 N007 2.067(2)
Al02 H1A 1.74(2)
Al02 H2A 1.89(3)
Al02 H2B 1.54(2)
Al02 H2C 1.49(2)
Al03 C019 2.027(3)
Al03 N008 2.046(2)
Al03 H3A 1.54(3)
Al03 H3B 1.55(3)
N004 C009 1.440(3)
N004 C00K 1.488(3)
N004 C00B 1.503(3)
N005 C00E 1.436(3)
N005 C00T 1.506(3)
N005 C00H 1.511(3)
N006 C00J 1.435(3)
N006 C015 1.497(3)
N006 C019 1.509(3)
N007 C01N 1.482(3)
N007 C01L 1.484(3)
N007 C024 1.491(3)
N008 C01V 1.485(3)
N008 C021 1.485(3)
N008 C01O 1.493(3)
C009 C00L 1.418(3)
C009 C00A 1.425(3)
C00A C00N 1.394(3)
C00A C00M 1.516(3)
C00B C00C 1.578(3)
C00B H00A 1.0000
C00C C00O 1.542(3)
C00C C00F 1.545(3)
C00C C012 1.546(3)
C00D C00G 1.516(4)
C00D C018 1.534(4)
C00D C01G 1.550(4)
C00D H00B 1.0000
C00E C00G 1.423(3)
C00E C00Q 1.426(3)
C00F C00K 1.536(3)
C00F H00C 0.9900
C00F H00D 0.9900
C00G C013 1.392(3)
C00H C00I 1.566(3)
C00H H00E 1.0000
C00I C00R 1.528(3)
C00I C01B 1.540(3)
C00I C00P 1.551(3)
C00J C00Y 1.411(4)
C00J C00U 1.427(3)
C00K C00Z 1.525(3)
C00K C017 1.537(3)
C00L C00S 1.388(3)
C00L C011 1.516(3)
C00M C01A 1.531(3)
C00M C01M 1.538(4)
C00M H00F 1.0000
C00N C00X 1.379(4)
C00N H00G 0.9500
C00O C01P 1.526(4)
C00O H00H 0.9900
C00O H00I 0.9900
C00P C01F 1.540(3)
C00P H00J 0.9900
C00P H00K 0.9900
C00Q C00W 1.394(3)
C00Q C00V 1.531(3)
C00R C00T 1.536(3)
C00R H00L 0.9900
C00R H00M 0.9900
C00S C00X 1.383(4)
C00S H00N 0.9500
C00T C01D 1.527(3)
C00T C014 1.544(3)
C00U C01T 1.398(4)
C00U C01H 1.531(4)
C00V C01I 1.529(4)
C00V C01J 1.536(4)
C00V H00O 1.0000
C00W C016 1.384(4)
C00W H00P 0.9500
C00X H00Q 0.9500
C00Y C01U 1.396(4)
C00Y C010 1.523(4)
C00Z H00R 0.9800
C00Z H00S 0.9800
C00Z H00T 0.9800
C010 C022 1.528(4)
C010 C01S 1.541(4)
C010 H01A 1.0000
C011 C01R 1.531(4)
C011 C01K 1.536(4)
C011 H01B 1.0000
C012 C01E 1.531(3)
C012 H01C 0.9900
C012 H01D 0.9900
C013 C016 1.375(4)
C013 H01E 0.9500
C014 H01F 0.9800
C014 H01G 0.9800
C014 H01H 0.9800
C015 C01C 1.525(4)
C015 C01Z 1.529(4)
C015 C01X 1.544(4)
C016 H01I 0.9500
C017 H01J 0.9800
C017 H01K 0.9800
C017 H01L 0.9800
C018 H01M 0.9800
C018 H01N 0.9800
C018 H01O 0.9800
C019 C01W 1.556(4)
C019 H01P 1.0000
C01A H01Q 0.9800
C01A H01R 0.9800
C01A H01S 0.9800
C01B C01Q 1.516(4)
C01B H01T 0.9500
C01C C01W 1.534(4)
C01C H01U 0.9900
C01C H01V 0.9900
C01D H01W 0.9800
C01D H01X 0.9800
C01D H01Y 0.9800
C01E H01Z 0.9800
C01E H02A 0.9800
C01E H02B 0.9800
C01F H02C 0.9800
C01F H02D 0.9800
C01F H02E 0.9800
C01G H02F 0.9800
C01G H02G 0.9800
C01G H02H 0.9800
C01H C020 1.536(4)
C01H C023 1.539(4)
C01H H02I 1.0000
C01I H02J 0.9800
C01I H02K 0.9800
C01I H02L 0.9800
C01J H02M 0.9800
C01J H02N 0.9800
C01J H02O 0.9800
C01K H02P 0.9800
C01K H02Q 0.9800
C01K H02R 0.9800
C01L C025 1.521(4)
C01L H02S 0.9900
C01L H04U 0.9900
C01M H02T 0.9800
C01M H02U 0.9800
C01M H02V 0.9800
C01N H02W 0.9800
C01N H02X 0.9800
C01N H02Y 0.9800
C01O C026 1.520(4)
C01O H02Z 0.9900
C01O H03A 0.9900
C01P H03B 0.9800
C01P H03C 0.9800
C01P H03D 0.9800
C01Q H03E 0.9800
C01Q H03F 0.9800
C01Q H03G 0.9800
C01R H03H 0.9800
C01R H03I 0.9800
C01R H03J 0.9800
C01S H03K 0.9800
C01S H03L 0.9800
C01S H03M 0.9800
C01T C01Y 1.371(4)
C01T H03N 0.9500
C01U C01Y 1.384(4)
C01U H03O 0.9500
C01V H03P 0.9800
C01V H03Q 0.9800
C01V H03R 0.9800
C01W C29A 1.553(5)
C01W C027 1.558(4)
C01W C29B 1.576(6)
C01X H03S 0.9800
C01X H03T 0.9800
C01X H03U 0.9800
C01Y H03V 0.9500
C01Z H03W 0.9800
C01Z H03X 0.9800
C01Z H03Y 0.9800
C020 H03Z 0.9800
C020 H04A 0.9800
C020 H04B 0.9800
C021 H04C 0.9800
C021 H04D 0.9800
C021 H04E 0.9800
C022 H04F 0.9800
C022 H04G 0.9800
C022 H04H 0.9800
C023 H04I 0.9800
C023 H04J 0.9800
C023 H04K 0.9800
C024 H04L 0.9800
C024 H04M 0.9800
C024 H04N 0.9800
C025 H04O 0.9800
C025 H04P 0.9800
C025 H04Q 0.9800
C026 H04R 0.9800
C026 H04S 0.9800
C026 H04T 0.9800
C027 C028 1.524(4)
C027 H4U 0.9900
C027 H4V 0.9900
C028 H04W 0.9800
C028 H04X 0.9800
C028 H04Y 0.9800
C29A C30A 1.497(6)
C29A H29A 0.9900
C29A H29B 0.9900
C30A H30A 0.9800
C30A H30B 0.9800
C30A H30C 0.9800
C29B C30B 1.506(6)
C29B H29C 0.9900
C29B H29D 0.9900
C30B H30D 0.9800
C30B H30E 0.9800
C30B H30F 0.9800
